data_7005024
loop_
_publ_author_name
'Mezei, Gellert'
'Rivera-Carrillo, Marlyn'
'Raptis, Raphael G.'

_publ_section_title
;
 Trigonal-prismatic CuII6-pyrazolato cages: structural and
 electrochemical study, evidence of charge delocalisation.
;
_journal_issue 1
_journal_name_full 'Dalton transactions (Cambridge, England : 2003)'
_journal_page_first 37
_journal_page_last 40
_journal_paper_doi 10.1039/b615018g
_journal_year 2007
_chemical_formula_sum 'C99 H81 Cu6 N19 O2 P2'
_chemical_formula_weight 2012.01
_chemical_name_systematic
;
?
;
_space_group_IT_number 14
_symmetry_cell_setting monoclinic
_symmetry_space_group_name_Hall '-P 2ybc'
_symmetry_space_group_name_H-M 'P 1 21/c 1'
_atom_sites_solution_hydrogens geom
_atom_sites_solution_primary direct
_atom_sites_solution_secondary difmap
_audit_creation_method SHELXL-97
_cell_angle_alpha 90.00
_cell_angle_beta 109.884(18)
_cell_angle_gamma 90.00
_cell_formula_units_Z 4
_cell_length_a 17.977(19)
_cell_length_b 25.31(3)
_cell_length_c 22.76(2)
_cell_measurement_temperature 303(2)
_cell_volume 9738(18)
_computing_cell_refinement 'Bruker SMART'
_computing_data_collection 'Bruker SMART'
_computing_data_reduction 'Bruker SHELXTL'
_computing_molecular_graphics 'Bruker SHELXTL'
_computing_publication_material 'Bruker SHELXTL'
_computing_structure_refinement 'SHELXL-97 (Sheldrick, 1997)'
_computing_structure_solution 'SHELXS-97 (Sheldrick, 1990)'
_diffrn_ambient_temperature 303(2)
_diffrn_measured_fraction_theta_full 0.994
_diffrn_measured_fraction_theta_max 0.994
_diffrn_measurement_device_type 'CCD area detector'
_diffrn_measurement_method 'phi and omega scans'
_diffrn_radiation_monochromator graphite
_diffrn_radiation_source 'fine-focus sealed tube'
_diffrn_radiation_type MoK\a
_diffrn_radiation_wavelength 0.71073
_diffrn_reflns_av_R_equivalents 0.0819
_diffrn_reflns_av_sigmaI/netI 0.0643
_diffrn_reflns_limit_h_max 19
_diffrn_reflns_limit_h_min -11
_diffrn_reflns_limit_k_max 27
_diffrn_reflns_limit_k_min -28
_diffrn_reflns_limit_l_max 25
_diffrn_reflns_limit_l_min -25
_diffrn_reflns_number 41689
_diffrn_reflns_theta_full 23.34
_diffrn_reflns_theta_max 23.34
_diffrn_reflns_theta_min 1.20
_exptl_absorpt_coefficient_mu 1.377
_exptl_absorpt_correction_type none
_exptl_crystal_colour brown
_exptl_crystal_density_diffrn 1.372
_exptl_crystal_density_method 'not measured'
_exptl_crystal_description prism
_exptl_crystal_F_000 4112
_exptl_crystal_size_max 0.36
_exptl_crystal_size_mid 0.17
_exptl_crystal_size_min 0.17
_refine_diff_density_max 1.292
_refine_diff_density_min -0.772
_refine_diff_density_rms 0.175
_refine_ls_extinction_method none
_refine_ls_goodness_of_fit_ref 1.113
_refine_ls_hydrogen_treatment constr
_refine_ls_matrix_type full
_refine_ls_number_parameters 1153
_refine_ls_number_reflns 14043
_refine_ls_number_restraints 0
_refine_ls_restrained_S_all 1.113
_refine_ls_R_factor_all 0.1191
_refine_ls_R_factor_gt 0.0604
_refine_ls_shift/su_max 0.000
_refine_ls_shift/su_mean 0.000
_refine_ls_structure_factor_coef Fsqd
_refine_ls_weighting_details 'calc w=1/[\s^2^(Fo^2^)+(0.0844P)^2^+23.4136P] where P=(Fo^2^+2Fc^2^)/3'
_refine_ls_weighting_scheme calc
_refine_ls_wR_factor_gt 0.1518
_refine_ls_wR_factor_ref 0.2014
_reflns_number_gt 8551
_reflns_number_total 14043
_reflns_threshold_expression >2sigma(I)
_cod_data_source_file b615018g.txt
_cod_data_source_block PPN[3]
_cod_depositor_comments
;
The following automatic conversions were performed:
'_symmetry_cell_setting' value 'Monoclinic' changed to 'monoclinic'
according to '/home/saulius/struct/CIF-dictionaries/cif_core.dic'
dictionary named 'cif_core.dic' version 2.4.1 from 2010-06-29.

Automatic conversion script
Id: cif_fix_enum 1527 2010-12-29 10:47:43Z saulius 
;
_cod_original_cell_volume 9741(18)
_cod_original_sg_symbol_H-M P2(1)/c
_cod_database_code 7005024

loop_
_symmetry_equiv_pos_as_xyz
'x, y, z'
'-x, y+1/2, -z+1/2'
'-x, -y, -z'
'x, -y-1/2, z-1/2'

loop_
_atom_site_label
_atom_site_type_symbol
_atom_site_fract_x
_atom_site_fract_y
_atom_site_fract_z
_atom_site_U_iso_or_equiv
_atom_site_adp_type
_atom_site_occupancy
_atom_site_symmetry_multiplicity
_atom_site_calc_flag
_atom_site_refinement_flags
_atom_site_disorder_assembly
_atom_site_disorder_group
Cu1 Cu 0.24346(5) 0.34071(3) 0.23301(4) 0.0371(2) Uani 1 1 d . . .
Cu2 Cu 0.25849(5) 0.23133(3) 0.30782(4) 0.0401(2) Uani 1 1 d . . .
Cu3 Cu 0.27888(5) 0.34422(3) 0.38233(4) 0.0371(2) Uani 1 1 d . . .
Cu4 Cu 0.07491(5) 0.34528(3) 0.22848(4) 0.0360(2) Uani 1 1 d . . .
Cu5 Cu 0.09267(5) 0.23527(3) 0.30684(4) 0.0374(2) Uani 1 1 d . . .
Cu6 Cu 0.10877(5) 0.34613(3) 0.37828(4) 0.0340(2) Uani 1 1 d . . .
P1 P 0.69695(15) 0.27642(10) 0.50175(12) 0.0667(7) Uani 1 1 d . . .
P2 P 0.65944(16) 0.21699(12) 0.60633(13) 0.0747(8) Uani 1 1 d . . .
O1 O 0.2741(3) 0.30540(18) 0.31039(19) 0.0384(11) Uani 1 1 d . . .
O2 O 0.0783(3) 0.30916(17) 0.30199(19) 0.0355(11) Uani 1 1 d . . .
N1 N 0.2542(3) 0.2746(2) 0.1914(3) 0.0423(15) Uani 1 1 d . . .
N2 N 0.2580(3) 0.2289(3) 0.2228(3) 0.0465(16) Uani 1 1 d . . .
N3 N 0.2880(4) 0.2323(2) 0.3982(3) 0.0454(15) Uani 1 1 d . . .
N4 N 0.2996(3) 0.2783(2) 0.4294(3) 0.0440(15) Uani 1 1 d . . .
N5 N 0.2817(4) 0.4099(2) 0.3388(3) 0.0469(16) Uani 1 1 d . . .
N6 N 0.2641(4) 0.4088(2) 0.2763(3) 0.0501(16) Uani 1 1 d . . .
N7 N 0.0520(3) 0.2786(2) 0.1835(3) 0.0428(15) Uani 1 1 d . . .
N8 N 0.0640(4) 0.2331(2) 0.2160(3) 0.0458(15) Uani 1 1 d . . .
N9 N 0.0950(4) 0.2355(2) 0.3928(3) 0.0426(15) Uani 1 1 d . . .
N10 N 0.0995(3) 0.2819(2) 0.4223(3) 0.0409(14) Uani 1 1 d . . .
N11 N 0.0835(3) 0.4122(2) 0.3316(3) 0.0436(15) Uani 1 1 d . . .
N12 N 0.0733(4) 0.4117(2) 0.2705(3) 0.0461(15) Uani 1 1 d . . .
N13 N 0.0951(3) 0.3801(2) 0.1539(3) 0.0390(14) Uani 1 1 d . . .
N14 N 0.1718(3) 0.3764(2) 0.1549(3) 0.0392(14) Uani 1 1 d . . .
N15 N 0.2090(4) 0.1584(2) 0.3055(3) 0.0491(16) Uani 1 1 d . . .
N16 N 0.1359(4) 0.1617(2) 0.3117(3) 0.0460(15) Uani 1 1 d . . .
N17 N 0.1842(3) 0.3820(2) 0.4550(3) 0.0383(14) Uani 1 1 d . . .
N18 N 0.2606(3) 0.3832(2) 0.4552(3) 0.0408(14) Uani 1 1 d . . .
N19 N 0.6835(7) 0.2478(4) 0.5577(4) 0.126(4) Uani 1 1 d . . .
C1 C 0.2572(5) 0.1898(3) 0.1830(4) 0.053(2) Uani 1 1 d . . .
H1 H 0.2590 0.1540 0.1928 0.064 Uiso 1 1 calc R . .
C2 C 0.2534(4) 0.2094(3) 0.1262(4) 0.053(2) Uani 1 1 d . . .
H2 H 0.2525 0.1908 0.0907 0.064 Uiso 1 1 calc R . .
C3 C 0.2514(4) 0.2629(3) 0.1340(4) 0.0484(19) Uani 1 1 d . . .
H3 H 0.2485 0.2876 0.1031 0.058 Uiso 1 1 calc R . .
C4 C 0.3242(5) 0.2674(3) 0.4906(3) 0.053(2) Uani 1 1 d . . .
H4 H 0.3366 0.2925 0.5223 0.064 Uiso 1 1 calc R . .
C5 C 0.3287(5) 0.2129(4) 0.4997(4) 0.065(2) Uani 1 1 d . . .
H5 H 0.3443 0.1944 0.5372 0.078 Uiso 1 1 calc R . .
C6 C 0.3046(5) 0.1931(3) 0.4400(3) 0.058(2) Uani 1 1 d . . .
H6 H 0.3004 0.1573 0.4300 0.069 Uiso 1 1 calc R . .
C7 C 0.2644(6) 0.4586(4) 0.2561(4) 0.069(3) Uani 1 1 d . . .
H7 H 0.2537 0.4686 0.2147 0.083 Uiso 1 1 calc R . .
C8 C 0.2833(6) 0.4928(4) 0.3065(4) 0.072(3) Uani 1 1 d . . .
H8 H 0.2876 0.5294 0.3062 0.086 Uiso 1 1 calc R . .
C9 C 0.2942(5) 0.4603(4) 0.3575(4) 0.065(2) Uani 1 1 d . . .
H9 H 0.3082 0.4717 0.3987 0.078 Uiso 1 1 calc R . .
C10 C 0.0487(5) 0.1933(3) 0.1751(4) 0.058(2) Uani 1 1 d . . .
H10 H 0.0541 0.1577 0.1858 0.070 Uiso 1 1 calc R . .
C11 C 0.0238(5) 0.2123(4) 0.1153(3) 0.065(2) Uani 1 1 d . . .
H11 H 0.0081 0.1932 0.0782 0.078 Uiso 1 1 calc R . .
C12 C 0.0275(5) 0.2667(3) 0.1226(4) 0.055(2) Uani 1 1 d . . .
H12 H 0.0148 0.2912 0.0902 0.066 Uiso 1 1 calc R . .
C13 C 0.1054(4) 0.2719(3) 0.4813(3) 0.0458(19) Uani 1 1 d . . .
H13 H 0.1097 0.2975 0.5115 0.055 Uiso 1 1 calc R . .
C14 C 0.1042(5) 0.2182(3) 0.4910(3) 0.052(2) Uani 1 1 d . . .
H14 H 0.1072 0.2006 0.5276 0.063 Uiso 1 1 calc R . .
C15 C 0.0977(5) 0.1969(3) 0.4345(3) 0.049(2) Uani 1 1 d . . .
H15 H 0.0954 0.1610 0.4258 0.059 Uiso 1 1 calc R . .
C16 C 0.0593(6) 0.4617(3) 0.2498(4) 0.067(3) Uani 1 1 d . . .
H16 H 0.0513 0.4724 0.2090 0.080 Uiso 1 1 calc R . .
C17 C 0.0584(6) 0.4950(3) 0.2977(4) 0.070(3) Uani 1 1 d . . .
H17 H 0.0489 0.5312 0.2958 0.084 Uiso 1 1 calc R . .
C18 C 0.0746(5) 0.4628(3) 0.3479(4) 0.057(2) Uani 1 1 d . . .
H18 H 0.0791 0.4738 0.3879 0.068 Uiso 1 1 calc R . .
C19 C 0.1765(4) 0.3983(3) 0.1028(3) 0.0414(18) Uani 1 1 d . . .
C20 C 0.1028(4) 0.4159(3) 0.0664(3) 0.0434(18) Uani 1 1 d . . .
H20 H 0.0891 0.4323 0.0276 0.052 Uiso 1 1 calc R . .
C21 C 0.0529(4) 0.4039(3) 0.1003(3) 0.0427(18) Uani 1 1 d . . .
C22 C -0.0327(4) 0.4165(3) 0.0826(4) 0.0469(19) Uani 1 1 d . . .
C23 C -0.0774(5) 0.4018(4) 0.1183(4) 0.072(3) Uani 1 1 d . . .
H23 H -0.0544 0.3818 0.1542 0.086 Uiso 1 1 calc R . .
C24 C -0.1549(6) 0.4162(5) 0.1019(6) 0.097(4) Uani 1 1 d . . .
H24 H -0.1840 0.4064 0.1269 0.116 Uiso 1 1 calc R . .
C25 C -0.1901(5) 0.4452(4) 0.0486(5) 0.084(3) Uani 1 1 d . . .
H25 H -0.2430 0.4550 0.0376 0.101 Uiso 1 1 calc R . .
C26 C -0.1476(5) 0.4596(4) 0.0123(5) 0.077(3) Uani 1 1 d . . .
H26 H -0.1715 0.4788 -0.0240 0.092 Uiso 1 1 calc R . .
C27 C -0.0690(5) 0.4457(3) 0.0292(4) 0.061(2) Uani 1 1 d . . .
H27 H -0.0400 0.4562 0.0043 0.073 Uiso 1 1 calc R . .
C28 C 0.2523(4) 0.4045(3) 0.0902(4) 0.0472(19) Uani 1 1 d . . .
C29 C 0.3247(5) 0.4009(4) 0.1383(4) 0.063(2) Uani 1 1 d . . .
H29 H 0.3270 0.3921 0.1785 0.075 Uiso 1 1 calc R . .
C30 C 0.3947(6) 0.4106(4) 0.1252(6) 0.092(3) Uani 1 1 d . . .
H30 H 0.4433 0.4083 0.1573 0.110 Uiso 1 1 calc R . .
C31 C 0.3927(7) 0.4234(4) 0.0665(7) 0.090(4) Uani 1 1 d . . .
H31 H 0.4392 0.4302 0.0585 0.108 Uiso 1 1 calc R . .
C32 C 0.3221(7) 0.4259(4) 0.0202(5) 0.079(3) Uani 1 1 d . . .
H32 H 0.3205 0.4343 -0.0200 0.094 Uiso 1 1 calc R . .
C33 C 0.2505(5) 0.4163(3) 0.0310(4) 0.060(2) Uani 1 1 d . . .
H33 H 0.2025 0.4179 -0.0018 0.072 Uiso 1 1 calc R . .
C34 C 0.1079(5) 0.1127(3) 0.3136(4) 0.058(2) Uani 1 1 d . . .
C35 C 0.1647(6) 0.0767(4) 0.3101(4) 0.075(3) Uani 1 1 d . . .
H35 H 0.1617 0.0400 0.3111 0.090 Uiso 1 1 calc R . .
C36 C 0.2267(6) 0.1068(4) 0.3048(4) 0.064(2) Uani 1 1 d . . .
C37 C 0.0292(6) 0.1039(3) 0.3193(4) 0.062(2) Uani 1 1 d . . .
C38 C 0.0185(7) 0.0626(3) 0.3567(4) 0.072(3) Uani 1 1 d . . .
H38 H 0.0610 0.0409 0.3777 0.086 Uiso 1 1 calc R . .
C39 C -0.0539(8) 0.0540(5) 0.3625(5) 0.088(3) Uani 1 1 d . . .
H39 H -0.0606 0.0262 0.3869 0.105 Uiso 1 1 calc R . .
C40 C -0.1157(8) 0.0858(5) 0.3327(6) 0.101(4) Uani 1 1 d . . .
H40 H -0.1647 0.0792 0.3365 0.121 Uiso 1 1 calc R . .
C41 C -0.1074(7) 0.1282(5) 0.2964(6) 0.093(3) Uani 1 1 d . . .
H41 H -0.1497 0.1507 0.2772 0.112 Uiso 1 1 calc R . .
C42 C -0.0345(6) 0.1359(4) 0.2897(4) 0.071(3) Uani 1 1 d . . .
H42 H -0.0284 0.1634 0.2647 0.085 Uiso 1 1 calc R . .
C43 C 0.3006(7) 0.0884(4) 0.2969(5) 0.082(3) Uani 1 1 d . . .
C44 C 0.3690(7) 0.1176(5) 0.3193(6) 0.098(4) Uani 1 1 d . . .
H44 H 0.3693 0.1484 0.3415 0.118 Uiso 1 1 calc R . .
C45 C 0.4383(9) 0.1016(8) 0.3092(8) 0.150(7) Uani 1 1 d . . .
H45 H 0.4835 0.1224 0.3236 0.181 Uiso 1 1 calc R . .
C46 C 0.4397(13) 0.0564(11) 0.2787(14) 0.208(12) Uani 1 1 d . . .
H46 H 0.4865 0.0447 0.2744 0.250 Uiso 1 1 calc R . .
C47 C 0.3722(15) 0.0281(9) 0.2543(11) 0.202(10) Uani 1 1 d . . .
H47 H 0.3727 -0.0018 0.2305 0.243 Uiso 1 1 calc R . .
C48 C 0.3011(9) 0.0426(5) 0.2638(7) 0.143(6) Uani 1 1 d . . .
H48 H 0.2559 0.0219 0.2482 0.171 Uiso 1 1 calc R . .
C49 C 0.1836(4) 0.4048(3) 0.5080(3) 0.0429(18) Uani 1 1 d . . .
C50 C 0.2577(4) 0.4216(3) 0.5420(3) 0.0478(19) Uani 1 1 d . . .
H50 H 0.2732 0.4392 0.5802 0.057 Uiso 1 1 calc R . .
C51 C 0.3050(4) 0.4071(3) 0.5077(3) 0.0484(19) Uani 1 1 d . . .
C52 C 0.3915(4) 0.4177(3) 0.5230(4) 0.054(2) Uani 1 1 d . . .
C53 C 0.4351(5) 0.3956(4) 0.4910(4) 0.065(3) Uani 1 1 d . . .
H53 H 0.4110 0.3721 0.4587 0.078 Uiso 1 1 calc R . .
C54 C 0.5148(5) 0.4073(4) 0.5052(5) 0.081(3) Uani 1 1 d . . .
H54 H 0.5432 0.3919 0.4823 0.097 Uiso 1 1 calc R . .
C55 C 0.5514(6) 0.4413(4) 0.5525(6) 0.090(3) Uani 1 1 d . . .
H55 H 0.6049 0.4490 0.5622 0.108 Uiso 1 1 calc R . .
C56 C 0.5086(6) 0.4643(4) 0.5861(6) 0.098(4) Uani 1 1 d . . .
H56 H 0.5329 0.4876 0.6185 0.118 Uiso 1 1 calc R . .
C57 C 0.4295(5) 0.4522(4) 0.5710(4) 0.076(3) Uani 1 1 d . . .
H57 H 0.4009 0.4677 0.5936 0.091 Uiso 1 1 calc R . .
C58 C 0.1161(6) 0.4274(4) 0.5831(5) 0.074(3) Uani 1 1 d . . .
H58 H 0.1659 0.4317 0.6131 0.089 Uiso 1 1 calc R . .
C59 C 0.0488(7) 0.4360(5) 0.5988(6) 0.094(4) Uani 1 1 d . . .
H59 H 0.0538 0.4464 0.6391 0.113 Uiso 1 1 calc R . .
C60 C -0.0225(7) 0.4294(4) 0.5565(7) 0.093(4) Uani 1 1 d . . .
H60 H -0.0672 0.4346 0.5676 0.112 Uiso 1 1 calc R . .
C61 C -0.0312(6) 0.4149(4) 0.4961(6) 0.086(3) Uani 1 1 d . . .
H61 H -0.0815 0.4112 0.4665 0.103 Uiso 1 1 calc R . .
C62 C 0.0355(5) 0.4057(3) 0.4793(4) 0.060(2) Uani 1 1 d . . .
H62 H 0.0300 0.3952 0.4389 0.072 Uiso 1 1 calc R . .
C63 C 0.1092(5) 0.4124(3) 0.5232(4) 0.052(2) Uani 1 1 d . . .
C64 C 0.6130(5) 0.2735(4) 0.4327(5) 0.070(3) Uani 1 1 d . . .
C65 C 0.5371(7) 0.2790(4) 0.4358(7) 0.106(4) Uani 1 1 d . . .
H65 H 0.5315 0.2849 0.4744 0.127 Uiso 1 1 calc R . .
C66 C 0.4711(7) 0.2759(6) 0.3841(9) 0.132(6) Uani 1 1 d . . .
H66 H 0.4213 0.2777 0.3880 0.158 Uiso 1 1 calc R . .
C67 C 0.4778(9) 0.2701(8) 0.3273(9) 0.162(7) Uani 1 1 d . . .
H67 H 0.4327 0.2687 0.2918 0.194 Uiso 1 1 calc R . .
C68 C 0.5529(8) 0.2661(9) 0.3216(7) 0.204(10) Uani 1 1 d . . .
H68 H 0.5580 0.2625 0.2825 0.245 Uiso 1 1 calc R . .
C69 C 0.6187(6) 0.2677(7) 0.3747(6) 0.134(6) Uani 1 1 d . . .
H69 H 0.6685 0.2647 0.3710 0.161 Uiso 1 1 calc R . .
C70 C 0.7225(6) 0.3442(4) 0.5205(6) 0.077(3) Uani 1 1 d . . .
C71 C 0.7051(6) 0.3821(5) 0.4757(8) 0.114(5) Uani 1 1 d . . .
H71 H 0.6763 0.3735 0.4345 0.137 Uiso 1 1 calc R . .
C72 C 0.7306(9) 0.4345(6) 0.4914(12) 0.157(8) Uani 1 1 d . . .
H72 H 0.7201 0.4608 0.4611 0.189 Uiso 1 1 calc R . .
C73 C 0.7714(13) 0.4452(10) 0.5529(14) 0.173(14) Uani 1 1 d . . .
H73 H 0.7896 0.4795 0.5632 0.208 Uiso 1 1 calc R . .
C74 C 0.7866(13) 0.4108(9) 0.5981(12) 0.170(11) Uani 1 1 d . . .
H74 H 0.8124 0.4206 0.6395 0.204 Uiso 1 1 calc R . .
C75 C 0.7621(7) 0.3579(5) 0.5817(7) 0.108(4) Uani 1 1 d . . .
H75 H 0.7731 0.3322 0.6126 0.129 Uiso 1 1 calc R . .
C76 C 0.7764(5) 0.2475(4) 0.4818(4) 0.062(2) Uani 1 1 d . . .
C77 C 0.8372(5) 0.2776(4) 0.4755(4) 0.073(3) Uani 1 1 d . . .
H77 H 0.8394 0.3137 0.4833 0.087 Uiso 1 1 calc R . .
C78 C 0.8948(6) 0.2533(6) 0.4574(6) 0.108(4) Uani 1 1 d . . .
H78 H 0.9365 0.2732 0.4537 0.130 Uiso 1 1 calc R . .
C79 C 0.8912(7) 0.2018(7) 0.4453(6) 0.111(5) Uani 1 1 d . . .
H79 H 0.9299 0.1864 0.4322 0.133 Uiso 1 1 calc R . .
C80 C 0.8334(11) 0.1716(6) 0.4514(7) 0.134(5) Uani 1 1 d . . .
H80 H 0.8320 0.1356 0.4428 0.161 Uiso 1 1 calc R . .
C81 C 0.7755(8) 0.1943(5) 0.4709(6) 0.109(4) Uani 1 1 d . . .
H81 H 0.7359 0.1734 0.4764 0.131 Uiso 1 1 calc R . .
C82 C 0.7411(6) 0.2141(5) 0.6761(5) 0.097(4) Uani 1 1 d . . .
C83 C 0.8180(7) 0.2139(5) 0.6769(7) 0.109(4) Uani 1 1 d . . .
H83 H 0.8271 0.2158 0.6392 0.130 Uiso 1 1 calc R . .
C84 C 0.8820(7) 0.2110(7) 0.7316(9) 0.137(6) Uani 1 1 d . . .
H84 H 0.9328 0.2085 0.7297 0.164 Uiso 1 1 calc R . .
C85 C 0.8723(9) 0.2117(9) 0.7874(9) 0.180(9) Uani 1 1 d . . .
H85 H 0.9162 0.2106 0.8238 0.217 Uiso 1 1 calc R . .
C86 C 0.7975(8) 0.2140(9) 0.7909(7) 0.214(11) Uani 1 1 d . . .
H86 H 0.7900 0.2156 0.8293 0.257 Uiso 1 1 calc R . .
C87 C 0.7329(7) 0.2139(8) 0.7349(6) 0.159(7) Uani 1 1 d . . .
H87 H 0.6822 0.2136 0.7371 0.191 Uiso 1 1 calc R . .
C88 C 0.6498(7) 0.1083(7) 0.6222(8) 0.126(5) Uani 1 1 d . . .
H88 H 0.6785 0.1142 0.6641 0.152 Uiso 1 1 calc R . .
C89 C 0.6270(9) 0.0567(7) 0.6012(12) 0.156(8) Uani 1 1 d . . .
H89 H 0.6392 0.0283 0.6287 0.187 Uiso 1 1 calc R . .
C90 C 0.5860(10) 0.0497(9) 0.5387(13) 0.156(9) Uani 1 1 d . . .
H90 H 0.5714 0.0155 0.5242 0.187 Uiso 1 1 calc R . .
C91 C 0.5663(11) 0.0889(8) 0.4985(11) 0.150(8) Uani 1 1 d . . .
H91 H 0.5389 0.0830 0.4563 0.180 Uiso 1 1 calc R . .
C92 C 0.5884(9) 0.1402(6) 0.5221(7) 0.126(5) Uani 1 1 d . . .
H92 H 0.5728 0.1685 0.4946 0.152 Uiso 1 1 calc R . .
C93 C 0.6303(6) 0.1504(5) 0.5814(6) 0.084(3) Uani 1 1 d . . .
C94 C 0.5793(6) 0.2466(4) 0.6245(4) 0.070(3) Uani 1 1 d . . .
C95 C 0.5206(5) 0.2183(5) 0.6343(4) 0.083(3) Uani 1 1 d . . .
H95 H 0.5179 0.1819 0.6286 0.100 Uiso 1 1 calc R . .
C96 C 0.4647(6) 0.2446(7) 0.6527(6) 0.117(5) Uani 1 1 d . . .
H96 H 0.4244 0.2252 0.6596 0.141 Uiso 1 1 calc R . .
C97 C 0.4668(8) 0.2971(8) 0.6610(6) 0.120(5) Uani 1 1 d . . .
H97 H 0.4286 0.3138 0.6736 0.144 Uiso 1 1 calc R . .
C98 C 0.5243(11) 0.3254(6) 0.6511(7) 0.130(5) Uani 1 1 d . . .
H98 H 0.5258 0.3618 0.6566 0.156 Uiso 1 1 calc R . .
C99 C 0.5823(8) 0.3006(5) 0.6325(6) 0.112(4) Uani 1 1 d . . .
H99 H 0.6223 0.3203 0.6256 0.135 Uiso 1 1 calc R . .

loop_
_atom_site_aniso_label
_atom_site_aniso_U_11
_atom_site_aniso_U_22
_atom_site_aniso_U_33
_atom_site_aniso_U_23
_atom_site_aniso_U_13
_atom_site_aniso_U_12
Cu1 0.0367(5) 0.0399(5) 0.0357(5) 0.0000(4) 0.0136(4) 0.0028(4)
Cu2 0.0457(5) 0.0412(6) 0.0334(5) -0.0021(4) 0.0136(4) 0.0011(4)
Cu3 0.0331(5) 0.0439(6) 0.0367(5) -0.0062(4) 0.0149(4) 0.0001(4)
Cu4 0.0379(5) 0.0374(5) 0.0359(5) 0.0031(4) 0.0167(4) -0.0001(4)
Cu5 0.0470(5) 0.0330(5) 0.0328(5) -0.0006(4) 0.0145(4) -0.0027(4)
Cu6 0.0337(5) 0.0353(5) 0.0342(5) -0.0009(4) 0.0131(4) -0.0006(4)
P1 0.0682(16) 0.0673(17) 0.0821(18) -0.0164(13) 0.0484(14) -0.0174(12)
P2 0.0736(17) 0.089(2) 0.0783(18) -0.0134(15) 0.0473(14) -0.0217(14)
O1 0.043(3) 0.038(3) 0.034(3) -0.004(2) 0.014(2) 0.002(2)
O2 0.045(3) 0.029(3) 0.034(3) -0.001(2) 0.016(2) -0.001(2)
N1 0.047(4) 0.045(4) 0.033(3) 0.001(3) 0.011(3) 0.006(3)
N2 0.053(4) 0.053(4) 0.034(3) -0.005(3) 0.015(3) 0.003(3)
N3 0.056(4) 0.050(4) 0.034(3) 0.001(3) 0.019(3) 0.002(3)
N4 0.044(4) 0.053(4) 0.039(4) -0.010(3) 0.020(3) 0.002(3)
N5 0.051(4) 0.045(4) 0.045(4) -0.008(3) 0.016(3) 0.004(3)
N6 0.055(4) 0.044(4) 0.055(4) -0.003(3) 0.024(3) 0.002(3)
N7 0.056(4) 0.040(4) 0.033(4) 0.001(3) 0.017(3) -0.003(3)
N8 0.061(4) 0.042(4) 0.037(3) -0.004(3) 0.019(3) -0.003(3)
N9 0.059(4) 0.041(4) 0.029(3) 0.000(3) 0.016(3) -0.002(3)
N10 0.048(4) 0.041(4) 0.033(3) -0.004(3) 0.014(3) -0.002(3)
N11 0.049(4) 0.038(4) 0.044(4) -0.003(3) 0.018(3) 0.002(3)
N12 0.061(4) 0.038(4) 0.041(4) 0.003(3) 0.020(3) -0.001(3)
N13 0.040(3) 0.038(4) 0.042(3) 0.003(3) 0.017(3) 0.001(3)
N14 0.036(3) 0.045(4) 0.040(3) 0.004(3) 0.016(3) 0.006(3)
N15 0.061(4) 0.040(4) 0.045(4) 0.001(3) 0.017(3) 0.001(3)
N16 0.067(4) 0.034(4) 0.038(3) 0.001(3) 0.019(3) 0.001(3)
N17 0.036(3) 0.042(4) 0.042(3) -0.006(3) 0.019(3) -0.001(3)
N18 0.033(3) 0.047(4) 0.042(4) -0.005(3) 0.014(3) 0.000(3)
N19 0.181(11) 0.133(9) 0.104(8) -0.023(7) 0.101(8) -0.070(8)
C1 0.074(6) 0.036(5) 0.049(5) -0.002(4) 0.019(4) 0.013(4)
C2 0.056(5) 0.059(6) 0.050(5) -0.017(4) 0.025(4) 0.007(4)
C3 0.058(5) 0.048(5) 0.043(5) 0.009(4) 0.023(4) 0.001(4)
C4 0.073(6) 0.056(6) 0.033(4) -0.011(4) 0.020(4) -0.004(4)
C5 0.076(6) 0.078(7) 0.041(5) 0.012(5) 0.020(4) 0.007(5)
C6 0.085(6) 0.047(5) 0.040(5) -0.003(4) 0.020(4) 0.003(4)
C7 0.104(7) 0.052(6) 0.058(6) 0.007(5) 0.036(5) 0.003(5)
C8 0.095(7) 0.037(5) 0.083(7) -0.006(5) 0.030(6) -0.010(5)
C9 0.075(6) 0.055(6) 0.066(6) -0.009(5) 0.025(5) -0.002(5)
C10 0.095(7) 0.027(4) 0.058(5) 0.000(4) 0.033(5) -0.006(4)
C11 0.097(7) 0.070(7) 0.027(4) -0.011(4) 0.019(4) -0.018(5)
C12 0.081(6) 0.050(5) 0.037(5) 0.003(4) 0.025(4) -0.002(4)
C13 0.060(5) 0.041(5) 0.037(4) -0.011(3) 0.019(4) -0.005(4)
C14 0.060(5) 0.066(6) 0.035(4) 0.015(4) 0.021(4) -0.010(4)
C15 0.074(6) 0.027(4) 0.043(5) -0.002(4) 0.015(4) -0.010(4)
C16 0.100(7) 0.047(6) 0.055(6) 0.019(4) 0.028(5) 0.006(5)
C17 0.102(7) 0.027(5) 0.083(7) 0.009(5) 0.035(6) 0.014(5)
C18 0.085(6) 0.039(5) 0.051(5) -0.003(4) 0.029(4) 0.002(4)
C19 0.046(4) 0.040(4) 0.041(4) 0.007(3) 0.019(4) -0.001(3)
C20 0.048(4) 0.047(5) 0.040(4) 0.013(3) 0.021(4) 0.000(4)
C21 0.041(4) 0.041(4) 0.047(5) 0.006(4) 0.017(4) 0.002(3)
C22 0.043(4) 0.045(5) 0.052(5) 0.015(4) 0.015(4) 0.001(4)
C23 0.048(5) 0.095(8) 0.073(6) 0.031(5) 0.022(5) 0.008(5)
C24 0.057(6) 0.121(10) 0.122(10) 0.045(8) 0.043(6) 0.011(6)
C25 0.033(5) 0.093(8) 0.122(9) 0.021(7) 0.021(5) 0.010(5)
C26 0.047(5) 0.078(7) 0.094(7) 0.029(6) 0.009(5) 0.010(5)
C27 0.052(5) 0.056(6) 0.074(6) 0.020(5) 0.020(4) 0.003(4)
C28 0.051(5) 0.040(5) 0.061(5) 0.001(4) 0.032(4) -0.001(4)
C29 0.049(5) 0.076(7) 0.075(6) 0.011(5) 0.036(5) -0.004(4)
C30 0.051(6) 0.102(9) 0.131(10) 0.008(7) 0.042(6) -0.001(5)
C31 0.080(8) 0.074(8) 0.151(12) -0.009(7) 0.087(8) -0.007(6)
C32 0.103(8) 0.063(7) 0.104(8) 0.008(6) 0.081(7) -0.002(6)
C33 0.069(6) 0.053(6) 0.073(6) 0.007(4) 0.043(5) 0.002(4)
C34 0.080(6) 0.042(5) 0.054(5) 0.001(4) 0.025(4) -0.003(5)
C35 0.111(8) 0.038(5) 0.078(7) 0.006(5) 0.037(6) 0.008(5)
C36 0.085(7) 0.047(6) 0.058(6) 0.011(4) 0.024(5) 0.012(5)
C37 0.091(7) 0.046(5) 0.053(5) -0.015(4) 0.030(5) -0.022(5)
C38 0.120(9) 0.042(5) 0.067(6) -0.009(4) 0.049(6) -0.023(5)
C39 0.132(11) 0.062(7) 0.096(8) -0.021(6) 0.073(8) -0.027(7)
C40 0.113(10) 0.092(10) 0.130(11) -0.039(8) 0.083(9) -0.046(8)
C41 0.087(8) 0.082(8) 0.119(9) -0.016(7) 0.046(7) -0.022(6)
C42 0.082(7) 0.060(6) 0.077(7) -0.006(5) 0.033(5) -0.020(5)
C43 0.094(8) 0.065(7) 0.100(8) 0.020(6) 0.047(7) 0.035(6)
C44 0.079(8) 0.111(10) 0.110(9) 0.020(7) 0.039(7) 0.039(7)
C45 0.109(12) 0.171(18) 0.185(17) 0.038(13) 0.067(11) 0.063(12)
C46 0.144(18) 0.20(3) 0.32(3) 0.01(2) 0.13(2) 0.085(18)
C47 0.23(2) 0.17(2) 0.25(3) -0.025(17) 0.14(2) 0.100(19)
C48 0.167(14) 0.085(10) 0.202(16) -0.026(10) 0.097(12) 0.042(9)
C49 0.048(5) 0.044(5) 0.042(4) -0.003(4) 0.022(4) -0.001(4)
C50 0.056(5) 0.049(5) 0.042(4) -0.017(4) 0.021(4) -0.003(4)
C51 0.048(5) 0.049(5) 0.044(5) -0.007(4) 0.011(4) -0.005(4)
C52 0.038(4) 0.060(6) 0.060(5) -0.008(4) 0.009(4) 0.002(4)
C53 0.041(5) 0.079(7) 0.074(6) -0.027(5) 0.018(4) -0.008(4)
C54 0.053(6) 0.084(8) 0.108(8) -0.017(6) 0.030(6) 0.000(5)
C55 0.048(6) 0.083(8) 0.126(10) -0.026(7) 0.013(6) -0.013(5)
C56 0.062(7) 0.090(9) 0.124(10) -0.049(7) 0.008(6) -0.017(6)
C57 0.053(6) 0.086(7) 0.082(7) -0.033(6) 0.013(5) -0.008(5)
C58 0.083(7) 0.080(7) 0.076(7) -0.016(5) 0.050(5) -0.003(5)
C59 0.100(9) 0.105(9) 0.113(9) -0.036(7) 0.081(8) -0.005(7)
C60 0.093(9) 0.073(8) 0.154(12) -0.006(8) 0.094(9) 0.005(6)
C61 0.059(6) 0.082(8) 0.128(10) -0.008(7) 0.048(6) -0.004(5)
C62 0.047(5) 0.071(6) 0.075(6) -0.007(5) 0.037(5) 0.009(4)
C63 0.057(5) 0.044(5) 0.066(6) 0.002(4) 0.034(4) 0.006(4)
C64 0.056(5) 0.076(7) 0.092(7) -0.019(5) 0.045(5) -0.015(5)
C65 0.078(8) 0.088(9) 0.183(14) -0.048(8) 0.085(9) -0.031(6)
C66 0.047(7) 0.138(13) 0.215(18) -0.061(12) 0.050(10) -0.020(7)
C67 0.076(10) 0.23(2) 0.160(16) -0.050(15) 0.016(10) -0.002(10)
C68 0.069(9) 0.41(3) 0.118(13) -0.055(16) 0.016(9) -0.013(13)
C69 0.051(7) 0.260(19) 0.101(10) -0.037(10) 0.037(7) -0.018(8)
C70 0.056(6) 0.069(7) 0.126(9) -0.030(7) 0.057(6) -0.013(5)
C71 0.069(7) 0.068(9) 0.207(15) 0.007(9) 0.049(8) 0.005(6)
C72 0.092(11) 0.068(11) 0.32(3) 0.020(13) 0.079(14) 0.013(8)
C73 0.092(13) 0.14(2) 0.33(4) -0.11(2) 0.13(2) -0.034(14)
C74 0.120(14) 0.20(3) 0.23(3) -0.14(2) 0.114(18) -0.085(17)
C75 0.095(9) 0.112(11) 0.132(11) -0.051(9) 0.060(8) -0.032(7)
C76 0.072(6) 0.063(6) 0.055(5) 0.003(4) 0.028(4) 0.007(5)
C77 0.051(5) 0.083(7) 0.085(7) -0.023(6) 0.024(5) 0.002(5)
C78 0.049(6) 0.149(13) 0.125(10) -0.047(9) 0.027(6) -0.006(7)
C79 0.074(8) 0.152(15) 0.101(9) -0.030(10) 0.022(7) 0.040(9)
C80 0.171(16) 0.095(11) 0.151(14) 0.001(9) 0.074(12) 0.058(11)
C81 0.143(11) 0.073(8) 0.138(11) -0.001(7) 0.083(9) 0.011(8)
C82 0.075(7) 0.142(11) 0.095(8) -0.015(8) 0.057(6) 0.002(7)
C83 0.069(8) 0.128(11) 0.151(12) -0.050(9) 0.067(9) -0.002(7)
C84 0.047(7) 0.168(15) 0.195(17) -0.063(13) 0.040(10) -0.001(8)
C85 0.077(11) 0.28(3) 0.166(18) -0.045(17) 0.018(11) 0.010(12)
C86 0.052(8) 0.46(4) 0.121(13) 0.001(17) 0.012(8) 0.038(13)
C87 0.063(8) 0.31(2) 0.100(10) 0.004(12) 0.021(7) 0.023(10)
C88 0.076(8) 0.120(13) 0.182(16) -0.001(12) 0.042(9) -0.008(8)
C89 0.089(11) 0.096(13) 0.29(3) 0.006(15) 0.074(14) 0.007(9)
C90 0.092(12) 0.142(18) 0.27(3) -0.078(19) 0.105(16) -0.028(13)
C91 0.162(17) 0.127(16) 0.20(2) -0.054(14) 0.111(15) -0.053(14)
C92 0.163(13) 0.129(13) 0.117(11) -0.034(9) 0.086(10) -0.074(10)
C93 0.068(7) 0.095(9) 0.108(9) -0.010(8) 0.054(7) -0.014(6)
C94 0.077(7) 0.080(7) 0.056(6) 0.000(5) 0.027(5) -0.001(6)
C95 0.051(6) 0.123(10) 0.081(7) -0.024(6) 0.030(5) -0.009(6)
C96 0.046(6) 0.190(16) 0.114(10) -0.036(11) 0.025(6) -0.012(8)
C97 0.081(9) 0.177(17) 0.095(10) -0.022(11) 0.020(7) 0.034(10)
C98 0.171(15) 0.105(11) 0.138(13) 0.020(9) 0.084(12) 0.045(11)
C99 0.134(11) 0.098(10) 0.134(11) -0.003(8) 0.082(9) 0.015(8)

loop_
_atom_type_symbol
_atom_type_description
_atom_type_scat_dispersion_real
_atom_type_scat_dispersion_imag
_atom_type_scat_source
C C 0.0033 0.0016 'International Tables Vol C Tables 4.2.6.8 and 6.1.1.4'
H H 0.0000 0.0000 'International Tables Vol C Tables 4.2.6.8 and 6.1.1.4'
N N 0.0061 0.0033 'International Tables Vol C Tables 4.2.6.8 and 6.1.1.4'
O O 0.0106 0.0060 'International Tables Vol C Tables 4.2.6.8 and 6.1.1.4'
P P 0.1023 0.0942 'International Tables Vol C Tables 4.2.6.8 and 6.1.1.4'
Cu Cu 0.3201 1.2651 'International Tables Vol C Tables 4.2.6.8 and 6.1.1.4'

loop_
_geom_angle_atom_site_label_1
_geom_angle_atom_site_label_2
_geom_angle_atom_site_label_3
_geom_angle
_geom_angle_site_symmetry_1
_geom_angle_site_symmetry_3
_geom_angle_publ_flag
O1 Cu1 N6 90.1(2) . . ?
O1 Cu1 N1 90.1(2) . . ?
N6 Cu1 N1 163.8(3) . . ?
O1 Cu1 N14 158.8(2) . . ?
N6 Cu1 N14 90.2(3) . . ?
N1 Cu1 N14 95.4(2) . . ?
O1 Cu1 Cu4 91.20(14) . . ?
N6 Cu1 Cu4 89.96(18) . . ?
N1 Cu1 Cu4 106.27(17) . . ?
N14 Cu1 Cu4 67.58(16) . . ?
O1 Cu2 N2 90.7(2) . . ?
O1 Cu2 N3 88.3(2) . . ?
N2 Cu2 N3 165.3(3) . . ?
O1 Cu2 N15 162.6(2) . . ?
N2 Cu2 N15 95.3(3) . . ?
N3 Cu2 N15 89.9(3) . . ?
O1 Cu2 Cu5 95.99(14) . . ?
N2 Cu2 Cu5 109.27(18) . . ?
N3 Cu2 Cu5 85.41(18) . . ?
N15 Cu2 Cu5 66.6(2) . . ?
O1 Cu3 N5 90.3(2) . . ?
O1 Cu3 N4 88.6(2) . . ?
N5 Cu3 N4 168.1(2) . . ?
O1 Cu3 N18 168.6(2) . . ?
N5 Cu3 N18 92.3(3) . . ?
N4 Cu3 N18 91.1(2) . . ?
O1 Cu3 Cu6 103.55(14) . . ?
N5 Cu3 Cu6 99.89(18) . . ?
N4 Cu3 Cu6 91.85(17) . . ?
N18 Cu3 Cu6 65.07(15) . . ?
O2 Cu4 N12 89.1(2) . . ?
O2 Cu4 N7 89.1(2) . . ?
N12 Cu4 N7 167.5(3) . . ?
O2 Cu4 N13 168.3(2) . . ?
N12 Cu4 N13 94.1(2) . . ?
N7 Cu4 N13 90.1(2) . . ?
O2 Cu4 Cu1 102.89(13) . . ?
N12 Cu4 Cu1 101.59(19) . . ?
N7 Cu4 Cu1 90.88(18) . . ?
N13 Cu4 Cu1 65.43(16) . . ?
O2 Cu5 N9 90.7(2) . . ?
O2 Cu5 N8 89.1(2) . . ?
N9 Cu5 N8 166.7(3) . . ?
O2 Cu5 N16 165.1(2) . . ?
N9 Cu5 N16 94.1(2) . . ?
N8 Cu5 N16 89.4(2) . . ?
O2 Cu5 Cu2 98.67(13) . . ?
N9 Cu5 Cu2 108.32(18) . . ?
N8 Cu5 Cu2 84.83(18) . . ?
N16 Cu5 Cu2 66.42(19) . . ?
O2 Cu6 N10 90.6(2) . . ?
O2 Cu6 N11 89.0(2) . . ?
N10 Cu6 N11 162.1(2) . . ?
O2 Cu6 N17 156.6(2) . . ?
N10 Cu6 N17 94.6(2) . . ?
N11 Cu6 N17 92.8(3) . . ?
O2 Cu6 Cu3 89.67(14) . . ?
N10 Cu6 Cu3 103.48(17) . . ?
N11 Cu6 Cu3 94.38(17) . . ?
N17 Cu6 Cu3 66.90(16) . . ?
N19 P1 C64 112.6(5) . . ?
N19 P1 C70 110.5(6) . . ?
C64 P1 C70 108.9(5) . . ?
N19 P1 C76 112.1(6) . . ?
C64 P1 C76 105.6(4) . . ?
C70 P1 C76 106.8(4) . . ?
N19 P2 C82 108.7(6) . . ?
N19 P2 C94 113.6(6) . . ?
C82 P2 C94 107.3(5) . . ?
N19 P2 C93 111.8(6) . . ?
C82 P2 C93 108.1(6) . . ?
C94 P2 C93 107.1(5) . . ?
Cu1 O1 Cu3 118.5(3) . . ?
Cu1 O1 Cu2 116.6(2) . . ?
Cu3 O1 Cu2 120.3(2) . . ?
Cu6 O2 Cu5 116.6(2) . . ?
Cu6 O2 Cu4 119.2(2) . . ?
Cu5 O2 Cu4 119.6(2) . . ?
C3 N1 N2 107.9(6) . . ?
C3 N1 Cu1 133.7(5) . . ?
N2 N1 Cu1 118.1(4) . . ?
C1 N2 N1 106.9(6) . . ?
C1 N2 Cu2 134.1(6) . . ?
N1 N2 Cu2 119.0(5) . . ?
C6 N3 N4 108.1(6) . . ?
C6 N3 Cu2 131.2(5) . . ?
N4 N3 Cu2 120.6(5) . . ?
C4 N4 N3 107.9(6) . . ?
C4 N4 Cu3 133.1(5) . . ?
N3 N4 Cu3 119.0(4) . . ?
C9 N5 N6 108.0(7) . . ?
C9 N5 Cu3 133.1(6) . . ?
N6 N5 Cu3 118.8(5) . . ?
C7 N6 N5 108.4(6) . . ?
C7 N6 Cu1 132.5(6) . . ?
N5 N6 Cu1 119.1(5) . . ?
C12 N7 N8 108.1(6) . . ?
C12 N7 Cu4 132.7(5) . . ?
N8 N7 Cu4 119.1(4) . . ?
C10 N8 N7 107.8(6) . . ?
C10 N8 Cu5 132.6(5) . . ?
N7 N8 Cu5 119.5(4) . . ?
N10 N9 C15 107.5(6) . . ?
N10 N9 Cu5 118.8(4) . . ?
C15 N9 Cu5 133.5(5) . . ?
C13 N10 N9 107.9(6) . . ?
C13 N10 Cu6 133.2(5) . . ?
N9 N10 Cu6 118.4(4) . . ?
N12 N11 C18 107.7(6) . . ?
N12 N11 Cu6 118.8(4) . . ?
C18 N11 Cu6 133.5(5) . . ?
N11 N12 C16 107.4(6) . . ?
N11 N12 Cu4 120.0(4) . . ?
C16 N12 Cu4 132.6(6) . . ?
C21 N13 N14 107.4(5) . . ?
C21 N13 Cu4 137.9(5) . . ?
N14 N13 Cu4 114.6(4) . . ?
C19 N14 N13 108.9(5) . . ?
C19 N14 Cu1 138.8(5) . . ?
N13 N14 Cu1 112.3(4) . . ?
C36 N15 N16 107.5(7) . . ?
C36 N15 Cu2 140.8(6) . . ?
N16 N15 Cu2 111.5(5) . . ?
C34 N16 N15 109.2(6) . . ?
C34 N16 Cu5 135.7(6) . . ?
N15 N16 Cu5 114.7(5) . . ?
C49 N17 N18 107.6(5) . . ?
C49 N17 Cu6 139.5(5) . . ?
N18 N17 Cu6 112.9(4) . . ?
C51 N18 N17 107.8(6) . . ?
C51 N18 Cu3 136.9(5) . . ?
N17 N18 Cu3 115.0(4) . . ?
P2 N19 P1 172.2(8) . . ?
N2 C1 C2 110.9(7) . . ?
N2 C1 H1 124.5 . . ?
C2 C1 H1 124.5 . . ?
C1 C2 C3 103.4(7) . . ?
C1 C2 H2 128.3 . . ?
C3 C2 H2 128.3 . . ?
N1 C3 C2 110.9(7) . . ?
N1 C3 H3 124.5 . . ?
C2 C3 H3 124.5 . . ?
N4 C4 C5 110.0(7) . . ?
N4 C4 H4 125.0 . . ?
C5 C4 H4 125.0 . . ?
C6 C5 C4 103.4(7) . . ?
C6 C5 H5 128.3 . . ?
C4 C5 H5 128.3 . . ?
N3 C6 C5 110.6(8) . . ?
N3 C6 H6 124.7 . . ?
C5 C6 H6 124.7 . . ?
N6 C7 C8 109.3(8) . . ?
N6 C7 H7 125.4 . . ?
C8 C7 H7 125.4 . . ?
C9 C8 C7 104.4(8) . . ?
C9 C8 H8 127.8 . . ?
C7 C8 H8 127.8 . . ?
N5 C9 C8 109.9(8) . . ?
N5 C9 H9 125.1 . . ?
C8 C9 H9 125.1 . . ?
N8 C10 C11 110.4(7) . . ?
N8 C10 H10 124.8 . . ?
C11 C10 H10 124.8 . . ?
C10 C11 C12 104.1(7) . . ?
C10 C11 H11 128.0 . . ?
C12 C11 H11 128.0 . . ?
N7 C12 C11 109.5(7) . . ?
N7 C12 H12 125.2 . . ?
C11 C12 H12 125.2 . . ?
N10 C13 C14 110.4(6) . . ?
N10 C13 H13 124.8 . . ?
C14 C13 H13 124.8 . . ?
C15 C14 C13 103.8(7) . . ?
C15 C14 H14 128.1 . . ?
C13 C14 H14 128.1 . . ?
N9 C15 C14 110.4(7) . . ?
N9 C15 H15 124.8 . . ?
C14 C15 H15 124.8 . . ?
N12 C16 C17 110.4(7) . . ?
N12 C16 H16 124.8 . . ?
C17 C16 H16 124.8 . . ?
C18 C17 C16 104.0(7) . . ?
C18 C17 H17 128.0 . . ?
C16 C17 H17 128.0 . . ?
C17 C18 N11 110.5(7) . . ?
C17 C18 H18 124.7 . . ?
N11 C18 H18 124.7 . . ?
N14 C19 C20 109.3(6) . . ?
N14 C19 C28 123.4(6) . . ?
C20 C19 C28 127.2(7) . . ?
C19 C20 C21 105.3(6) . . ?
C19 C20 H20 127.3 . . ?
C21 C20 H20 127.3 . . ?
N13 C21 C20 109.2(6) . . ?
N13 C21 C22 123.8(6) . . ?
C20 C21 C22 127.0(7) . . ?
C23 C22 C27 117.9(7) . . ?
C23 C22 C21 122.8(7) . . ?
C27 C22 C21 119.2(7) . . ?
C24 C23 C22 121.0(9) . . ?
C24 C23 H23 119.5 . . ?
C22 C23 H23 119.5 . . ?
C23 C24 C25 120.4(9) . . ?
C23 C24 H24 119.8 . . ?
C25 C24 H24 119.8 . . ?
C26 C25 C24 119.7(9) . . ?
C26 C25 H25 120.1 . . ?
C24 C25 H25 120.1 . . ?
C25 C26 C27 120.1(9) . . ?
C25 C26 H26 120.0 . . ?
C27 C26 H26 120.0 . . ?
C26 C27 C22 120.9(8) . . ?
C26 C27 H27 119.6 . . ?
C22 C27 H27 119.6 . . ?
C33 C28 C29 119.4(7) . . ?
C33 C28 C19 119.6(7) . . ?
C29 C28 C19 120.9(7) . . ?
C28 C29 C30 119.1(9) . . ?
C28 C29 H29 120.4 . . ?
C30 C29 H29 120.4 . . ?
C31 C30 C29 121.3(10) . . ?
C31 C30 H30 119.3 . . ?
C29 C30 H30 119.3 . . ?
C32 C31 C30 118.9(9) . . ?
C32 C31 H31 120.5 . . ?
C30 C31 H31 120.5 . . ?
C31 C32 C33 121.8(10) . . ?
C31 C32 H32 119.1 . . ?
C33 C32 H32 119.1 . . ?
C28 C33 C32 119.4(9) . . ?
C28 C33 H33 120.3 . . ?
C32 C33 H33 120.3 . . ?
N16 C34 C35 108.2(8) . . ?
N16 C34 C37 121.4(8) . . ?
C35 C34 C37 130.4(8) . . ?
C36 C35 C34 105.7(8) . . ?
C36 C35 H35 127.1 . . ?
C34 C35 H35 127.1 . . ?
N15 C36 C35 109.4(8) . . ?
N15 C36 C43 122.3(9) . . ?
C35 C36 C43 128.3(9) . . ?
C42 C37 C38 118.2(9) . . ?
C42 C37 C34 121.9(8) . . ?
C38 C37 C34 119.8(9) . . ?
C39 C38 C37 120.6(11) . . ?
C39 C38 H38 119.7 . . ?
C37 C38 H38 119.7 . . ?
C40 C39 C38 120.1(11) . . ?
C40 C39 H39 119.9 . . ?
C38 C39 H39 119.9 . . ?
C39 C40 C41 121.4(11) . . ?
C39 C40 H40 119.3 . . ?
C41 C40 H40 119.3 . . ?
C42 C41 C40 118.0(12) . . ?
C42 C41 H41 121.0 . . ?
C40 C41 H41 121.0 . . ?
C37 C42 C41 121.7(10) . . ?
C37 C42 H42 119.2 . . ?
C41 C42 H42 119.2 . . ?
C44 C43 C48 118.7(12) . . ?
C44 C43 C36 121.1(10) . . ?
C48 C43 C36 120.2(12) . . ?
C43 C44 C45 121.2(14) . . ?
C43 C44 H44 119.4 . . ?
C45 C44 H44 119.4 . . ?
C46 C45 C44 120.3(19) . . ?
C46 C45 H45 119.8 . . ?
C44 C45 H45 119.8 . . ?
C45 C46 C47 119(2) . . ?
C45 C46 H46 120.3 . . ?
C47 C46 H46 120.3 . . ?
C46 C47 C48 122(2) . . ?
C46 C47 H47 119.1 . . ?
C48 C47 H47 119.1 . . ?
C43 C48 C47 118.3(17) . . ?
C43 C48 H48 120.9 . . ?
C47 C48 H48 120.9 . . ?
N17 C49 C50 109.9(6) . . ?
N17 C49 C63 122.9(7) . . ?
C50 C49 C63 127.1(7) . . ?
C49 C50 C51 105.4(7) . . ?
C49 C50 H50 127.3 . . ?
C51 C50 H50 127.3 . . ?
N18 C51 C50 109.2(6) . . ?
N18 C51 C52 123.2(7) . . ?
C50 C51 C52 127.5(7) . . ?
C53 C52 C57 117.6(8) . . ?
C53 C52 C51 122.9(7) . . ?
C57 C52 C51 119.5(7) . . ?
C52 C53 C54 121.6(8) . . ?
C52 C53 H53 119.2 . . ?
C54 C53 H53 119.2 . . ?
C55 C54 C53 120.2(9) . . ?
C55 C54 H54 119.9 . . ?
C53 C54 H54 119.9 . . ?
C54 C55 C56 119.5(9) . . ?
C54 C55 H55 120.2 . . ?
C56 C55 H55 120.2 . . ?
C57 C56 C55 119.2(9) . . ?
C57 C56 H56 120.4 . . ?
C55 C56 H56 120.4 . . ?
C56 C57 C52 121.9(9) . . ?
C56 C57 H57 119.1 . . ?
C52 C57 H57 119.1 . . ?
C63 C58 C59 120.2(10) . . ?
C63 C58 H58 119.9 . . ?
C59 C58 H58 119.9 . . ?
C60 C59 C58 120.2(11) . . ?
C60 C59 H59 119.9 . . ?
C58 C59 H59 119.9 . . ?
C59 C60 C61 120.8(10) . . ?
C59 C60 H60 119.6 . . ?
C61 C60 H60 119.6 . . ?
C60 C61 C62 120.0(10) . . ?
C60 C61 H61 120.0 . . ?
C62 C61 H61 120.0 . . ?
C63 C62 C61 119.1(9) . . ?
C63 C62 H62 120.4 . . ?
C61 C62 H62 120.4 . . ?
C62 C63 C58 119.6(8) . . ?
C62 C63 C49 122.0(7) . . ?
C58 C63 C49 118.4(8) . . ?
C69 C64 C65 117.0(11) . . ?
C69 C64 P1 122.7(7) . . ?
C65 C64 P1 120.2(9) . . ?
C66 C65 C64 122.1(12) . . ?
C66 C65 H65 119.0 . . ?
C64 C65 H65 119.0 . . ?
C67 C66 C65 120.0(13) . . ?
C67 C66 H66 120.0 . . ?
C65 C66 H66 120.0 . . ?
C66 C67 C68 119.9(15) . . ?
C66 C67 H67 120.0 . . ?
C68 C67 H67 120.0 . . ?
C69 C68 C67 119.0(15) . . ?
C69 C68 H68 120.5 . . ?
C67 C68 H68 120.5 . . ?
C64 C69 C68 121.8(12) . . ?
C64 C69 H69 119.1 . . ?
C68 C69 H69 119.1 . . ?
C71 C70 C75 119.3(12) . . ?
C71 C70 P1 121.6(10) . . ?
C75 C70 P1 119.1(10) . . ?
C70 C71 C72 120.3(16) . . ?
C70 C71 H71 119.9 . . ?
C72 C71 H71 119.9 . . ?
C73 C72 C71 117(2) . . ?
C73 C72 H72 121.3 . . ?
C71 C72 H72 121.3 . . ?
C74 C73 C72 125(3) . . ?
C74 C73 H73 117.5 . . ?
C72 C73 H73 117.5 . . ?
C73 C74 C75 117(3) . . ?
C73 C74 H74 121.4 . . ?
C75 C74 H74 121.4 . . ?
C70 C75 C74 120.9(17) . . ?
C70 C75 H75 119.6 . . ?
C74 C75 H75 119.6 . . ?
C81 C76 C77 119.0(9) . . ?
C81 C76 P1 119.0(8) . . ?
C77 C76 P1 121.9(8) . . ?
C76 C77 C78 119.1(11) . . ?
C76 C77 H77 120.4 . . ?
C78 C77 H77 120.4 . . ?
C79 C78 C77 120.6(12) . . ?
C79 C78 H78 119.7 . . ?
C77 C78 H78 119.7 . . ?
C78 C79 C80 121.6(13) . . ?
C78 C79 H79 119.2 . . ?
C80 C79 H79 119.2 . . ?
C79 C80 C81 119.4(14) . . ?
C79 C80 H80 120.3 . . ?
C81 C80 H80 120.3 . . ?
C76 C81 C80 120.1(13) . . ?
C76 C81 H81 119.9 . . ?
C80 C81 H81 119.9 . . ?
C83 C82 C87 114.9(12) . . ?
C83 C82 P2 122.5(9) . . ?
C87 C82 P2 122.6(8) . . ?
C82 C83 C84 122.5(13) . . ?
C82 C83 H83 118.7 . . ?
C84 C83 H83 118.7 . . ?
C85 C84 C83 121.1(13) . . ?
C85 C84 H84 119.5 . . ?
C83 C84 H84 119.5 . . ?
C84 C85 C86 120.1(16) . . ?
C84 C85 H85 119.9 . . ?
C86 C85 H85 119.9 . . ?
C85 C86 C87 118.1(16) . . ?
C85 C86 H86 121.0 . . ?
C87 C86 H86 121.0 . . ?
C82 C87 C86 123.1(13) . . ?
C82 C87 H87 118.4 . . ?
C86 C87 H87 118.4 . . ?
C93 C88 C89 120.8(17) . . ?
C93 C88 H88 119.6 . . ?
C89 C88 H88 119.6 . . ?
C90 C89 C88 118(2) . . ?
C90 C89 H89 121.1 . . ?
C88 C89 H89 121.1 . . ?
C91 C90 C89 123(2) . . ?
C91 C90 H90 118.5 . . ?
C89 C90 H90 118.5 . . ?
C90 C91 C92 117(2) . . ?
C90 C91 H91 121.4 . . ?
C92 C91 H91 121.4 . . ?
C93 C92 C91 123.7(17) . . ?
C93 C92 H92 118.1 . . ?
C91 C92 H92 118.1 . . ?
C92 C93 C88 117.4(13) . . ?
C92 C93 P2 120.5(12) . . ?
C88 C93 P2 122.1(12) . . ?
C95 C94 C99 120.1(10) . . ?
C95 C94 P2 123.3(9) . . ?
C99 C94 P2 116.5(8) . . ?
C94 C95 C96 118.9(12) . . ?
C94 C95 H95 120.6 . . ?
C96 C95 H95 120.6 . . ?
C97 C96 C95 122.0(14) . . ?
C97 C96 H96 119.0 . . ?
C95 C96 H96 119.0 . . ?
C98 C97 C96 119.5(14) . . ?
C98 C97 H97 120.2 . . ?
C96 C97 H97 120.2 . . ?
C97 C98 C99 120.7(15) . . ?
C97 C98 H98 119.7 . . ?
C99 C98 H98 119.7 . . ?
C94 C99 C98 118.9(13) . . ?
C94 C99 H99 120.5 . . ?
C98 C99 H99 120.5 . . ?

loop_
_geom_bond_atom_site_label_1
_geom_bond_atom_site_label_2
_geom_bond_distance
_geom_bond_site_symmetry_2
_geom_bond_publ_flag
Cu1 O1 1.883(5) . ?
Cu1 N6 1.957(7) . ?
Cu1 N1 1.964(6) . ?
Cu1 N14 2.020(6) . ?
Cu1 Cu4 2.999(3) . ?
Cu2 O1 1.894(5) . ?
Cu2 N2 1.934(6) . ?
Cu2 N3 1.942(6) . ?
Cu2 N15 2.043(7) . ?
Cu2 Cu5 2.975(3) . ?
Cu3 O1 1.886(5) . ?
Cu3 N5 1.946(7) . ?
Cu3 N4 1.949(7) . ?
Cu3 N18 2.050(6) . ?
Cu3 Cu6 3.028(3) . ?
Cu4 O2 1.890(5) . ?
Cu4 N12 1.940(6) . ?
Cu4 N7 1.943(6) . ?
Cu4 N13 2.051(6) . ?
Cu5 O2 1.886(5) . ?
Cu5 N9 1.943(6) . ?
Cu5 N8 1.953(6) . ?
Cu5 N16 2.007(6) . ?
Cu6 O2 1.883(5) . ?
Cu6 N10 1.946(6) . ?
Cu6 N11 1.949(6) . ?
Cu6 N17 2.026(6) . ?
P1 N19 1.554(9) . ?
P1 C64 1.772(10) . ?
P1 C70 1.789(10) . ?
P1 C76 1.795(9) . ?
P2 N19 1.532(9) . ?
P2 C82 1.760(12) . ?
P2 C94 1.793(10) . ?
P2 C93 1.799(12) . ?
N1 C3 1.324(9) . ?
N1 N2 1.349(8) . ?
N2 C1 1.339(9) . ?
N3 C6 1.337(10) . ?
N3 N4 1.343(8) . ?
N4 C4 1.338(9) . ?
N5 C9 1.339(10) . ?
N5 N6 1.348(8) . ?
N6 C7 1.343(10) . ?
N7 C12 1.337(9) . ?
N7 N8 1.348(8) . ?
N8 C10 1.336(9) . ?
N9 N10 1.342(8) . ?
N9 C15 1.349(9) . ?
N10 C13 1.335(9) . ?
N11 N12 1.341(8) . ?
N11 C18 1.358(9) . ?
N12 C16 1.345(10) . ?
N13 C21 1.340(9) . ?
N13 N14 1.376(7) . ?
N14 C19 1.336(8) . ?
N15 C36 1.345(10) . ?
N15 N16 1.370(9) . ?
N16 C34 1.345(10) . ?
N17 C49 1.341(9) . ?
N17 N18 1.371(7) . ?
N18 C51 1.335(9) . ?
C1 C2 1.365(11) . ?
C1 H1 0.9300 . ?
C2 C3 1.368(11) . ?
C2 H2 0.9300 . ?
C3 H3 0.9300 . ?
C4 C5 1.393(11) . ?
C4 H4 0.9300 . ?
C5 C6 1.373(11) . ?
C5 H5 0.9300 . ?
C6 H6 0.9300 . ?
C7 C8 1.386(12) . ?
C7 H7 0.9300 . ?
C8 C9 1.380(12) . ?
C8 H8 0.9300 . ?
C9 H9 0.9300 . ?
C10 C11 1.368(11) . ?
C10 H10 0.9300 . ?
C11 C12 1.386(11) . ?
C11 H11 0.9300 . ?
C12 H12 0.9300 . ?
C13 C14 1.378(10) . ?
C13 H13 0.9300 . ?
C14 C15 1.363(10) . ?
C14 H14 0.9300 . ?
C15 H15 0.9300 . ?
C16 C17 1.381(12) . ?
C16 H16 0.9300 . ?
C17 C18 1.354(11) . ?
C17 H17 0.9300 . ?
C18 H18 0.9300 . ?
C19 C20 1.376(10) . ?
C19 C28 1.492(10) . ?
C20 C21 1.402(9) . ?
C20 H20 0.9300 . ?
C21 C22 1.487(10) . ?
C22 C23 1.372(11) . ?
C22 C27 1.384(10) . ?
C23 C24 1.364(12) . ?
C23 H23 0.9300 . ?
C24 C25 1.373(13) . ?
C24 H24 0.9300 . ?
C25 C26 1.352(13) . ?
C25 H25 0.9300 . ?
C26 C27 1.378(11) . ?
C26 H26 0.9300 . ?
C27 H27 0.9300 . ?
C28 C33 1.371(11) . ?
C28 C29 1.390(11) . ?
C29 C30 1.411(12) . ?
C29 H29 0.9300 . ?
C30 C31 1.363(15) . ?
C30 H30 0.9300 . ?
C31 C32 1.348(14) . ?
C31 H31 0.9300 . ?
C32 C33 1.412(12) . ?
C32 H32 0.9300 . ?
C33 H33 0.9300 . ?
C34 C35 1.391(12) . ?
C34 C37 1.481(12) . ?
C35 C36 1.390(13) . ?
C35 H35 0.9300 . ?
C36 C43 1.475(13) . ?
C37 C42 1.378(13) . ?
C37 C38 1.400(12) . ?
C38 C39 1.370(14) . ?
C38 H38 0.9300 . ?
C39 C40 1.353(16) . ?
C39 H39 0.9300 . ?
C40 C41 1.394(16) . ?
C40 H40 0.9300 . ?
C41 C42 1.383(13) . ?
C41 H41 0.9300 . ?
C42 H42 0.9300 . ?
C43 C44 1.374(15) . ?
C43 C48 1.386(16) . ?
C44 C45 1.401(17) . ?
C44 H44 0.9300 . ?
C45 C46 1.34(3) . ?
C45 H45 0.9300 . ?
C46 C47 1.35(3) . ?
C46 H46 0.9300 . ?
C47 C48 1.42(2) . ?
C47 H47 0.9300 . ?
C48 H48 0.9300 . ?
C49 C50 1.362(10) . ?
C49 C63 1.503(10) . ?
C50 C51 1.387(10) . ?
C50 H50 0.9300 . ?
C51 C52 1.497(10) . ?
C52 C53 1.360(11) . ?
C52 C57 1.383(11) . ?
C53 C54 1.390(12) . ?
C53 H53 0.9300 . ?
C54 C55 1.360(13) . ?
C54 H54 0.9300 . ?
C55 C56 1.384(14) . ?
C55 H55 0.9300 . ?
C56 C57 1.380(12) . ?
C56 H56 0.9300 . ?
C57 H57 0.9300 . ?
C58 C63 1.379(11) . ?
C58 C59 1.391(13) . ?
C58 H58 0.9300 . ?
C59 C60 1.326(15) . ?
C59 H59 0.9300 . ?
C60 C61 1.380(15) . ?
C60 H60 0.9300 . ?
C61 C62 1.396(11) . ?
C61 H61 0.9300 . ?
C62 C63 1.372(11) . ?
C62 H62 0.9300 . ?
C64 C69 1.366(14) . ?
C64 C65 1.397(13) . ?
C65 C66 1.359(18) . ?
C65 H65 0.9300 . ?
C66 C67 1.35(2) . ?
C66 H66 0.9300 . ?
C67 C68 1.402(19) . ?
C67 H67 0.9300 . ?
C68 C69 1.375(17) . ?
C68 H68 0.9300 . ?
C69 H69 0.9300 . ?
C70 C71 1.358(16) . ?
C70 C75 1.375(15) . ?
C71 C72 1.409(19) . ?
C71 H71 0.9300 . ?
C72 C73 1.37(3) . ?
C72 H72 0.9300 . ?
C73 C74 1.30(3) . ?
C73 H73 0.9300 . ?
C74 C75 1.42(2) . ?
C74 H74 0.9300 . ?
C75 H75 0.9300 . ?
C76 C81 1.369(14) . ?
C76 C77 1.379(12) . ?
C77 C78 1.381(14) . ?
C77 H77 0.9300 . ?
C78 C79 1.330(18) . ?
C78 H78 0.9300 . ?
C79 C80 1.334(19) . ?
C79 H79 0.9300 . ?
C80 C81 1.387(16) . ?
C80 H80 0.9300 . ?
C81 H81 0.9300 . ?
C82 C83 1.376(13) . ?
C82 C87 1.396(16) . ?
C83 C84 1.381(18) . ?
C83 H83 0.9300 . ?
C84 C85 1.34(2) . ?
C84 H84 0.9300 . ?
C85 C86 1.375(19) . ?
C85 H85 0.9300 . ?
C86 C87 1.401(17) . ?
C86 H86 0.9300 . ?
C87 H87 0.9300 . ?
C88 C93 1.378(17) . ?
C88 C89 1.40(2) . ?
C88 H88 0.9300 . ?
C89 C90 1.37(2) . ?
C89 H89 0.9300 . ?
C90 C91 1.32(2) . ?
C90 H90 0.9300 . ?
C91 C92 1.410(19) . ?
C91 H91 0.9300 . ?
C92 C93 1.328(16) . ?
C92 H92 0.9300 . ?
C94 C95 1.354(13) . ?
C94 C99 1.379(15) . ?
C95 C96 1.385(15) . ?
C95 H95 0.9300 . ?
C96 C97 1.342(19) . ?
C96 H96 0.9300 . ?
C97 C98 1.339(19) . ?
C97 H97 0.9300 . ?
C98 C99 1.400(17) . ?
C98 H98 0.9300 . ?
C99 H99 0.9300 . ?
